data_1508849
loop_
_publ_author_name
'Wang, Gang'
'Liu, Xiaohua'
'Huang, Tianyu'
'Kuang, Yulong'
'Lin, Lili'
'Feng, Xiaoming'

_publ_section_title
;
 Asymmetric catalytic 1,3-dipolar cycloaddition reaction of nitrile imines
 for the synthesis of chiral spiro-pyrazoline-oxindoles.
;
_journal_issue 1
_journal_name_full 'Organic letters'
_journal_page_first 76
_journal_page_last 79
_journal_paper_doi 10.1021/ol303097j
_journal_volume 15
_journal_year 2013
_chemical_absolute_configuration ad
_chemical_formula_moiety 'C29 H31 N3 O3 S'
_chemical_formula_sum 'C29 H31 N3 O3 S'
_chemical_formula_weight 501.63
_chemical_name_systematic
;
 ? 
;
_space_group_crystal_system orthorhombic
_space_group_IT_number 19
_space_group_name_Hall 'P 2ac 2ab'
_space_group_name_H-M_alt 'P 21 21 21'
_symmetry_space_group_name_Hall 'P 2ac 2ab'
_symmetry_space_group_name_H-M 'P 21 21 21'
_atom_sites_solution_hydrogens geom
_atom_sites_solution_primary direct
_atom_sites_solution_secondary difmap
_audit_creation_date 2012-06-20
_audit_creation_method
;
  Olex2 1.1
  (compiled 2011.11.01 svn.r2039, GUI svn.r3906)
;
_cell_angle_alpha 90.00
_cell_angle_beta 90.00
_cell_angle_gamma 90.00
_cell_formula_units_Z 4
_cell_length_a 9.0374(3)
_cell_length_b 15.0633(6)
_cell_length_c 19.6158(11)
_cell_measurement_reflns_used 2014
_cell_measurement_temperature 293(2)
_cell_measurement_theta_max 29.0867
_cell_measurement_theta_min 2.8912
_cell_volume 2670.4(2)
_computing_cell_refinement
;
CrysAlisPro, Agilent Technologies,
Version 1.171.35.21 (release 20-01-2012 CrysAlis171 .NET)
(compiled Jan 23 2012,18:06:46)
;
_computing_data_collection
;
CrysAlisPro, Agilent Technologies,
Version 1.171.35.21 (release 20-01-2012 CrysAlis171 .NET)
(compiled Jan 23 2012,18:06:46)
;
_computing_data_reduction
;
CrysAlisPro, Agilent Technologies,
Version 1.171.35.21 (release 20-01-2012 CrysAlis171 .NET)
(compiled Jan 23 2012,18:06:46)
;
_computing_molecular_graphics
;
O. V. Dolomanov, L. J. Bourhis, R. J. Gildea, J. A. K. Howard and H. Puschmann,
OLEX2: a complete structure solution, refinement and analysis program.
J. Appl. Cryst. (2009). 42, 339-341.
;
_computing_publication_material
;
O. V. Dolomanov, L. J. Bourhis, R. J. Gildea, J. A. K. Howard and H. Puschmann,
OLEX2: a complete structure solution, refinement and analysis program.
J. Appl. Cryst. (2009). 42, 339-341.
;
_computing_structure_refinement
;
SHELXL, G.M. Sheldrick, Acta Cryst.
2008). A64, 112-122
;
_computing_structure_solution
;
SHELXS, G.M. Sheldrick, Acta Cryst.
(2008). A64, 112-122
;
_diffrn_ambient_temperature 293.15
_diffrn_detector_area_resol_mean 16.0874
_diffrn_measured_fraction_theta_full 0.998
_diffrn_measured_fraction_theta_max 0.998
_diffrn_measurement_details
;
  1 omega  -63.00  -35.00   0.7000   25.0000
omega____ theta____ kappa____ phi______ frames
    -      -16.8924 -178.0000  150.0000 40

  2 omega   15.00   85.00   0.7000   25.0000
omega____ theta____ kappa____ phi______ frames
    -       19.8611   57.0000   90.0000 100

  3 omega   12.00   66.60   0.7000   25.0000
omega____ theta____ kappa____ phi______ frames
    -       19.8611   57.0000   30.0000 78
;
_diffrn_measurement_device_type 'Xcalibur, Eos'
_diffrn_measurement_method '\w scans'
_diffrn_orient_matrix_UB_11 -0.0020145000
_diffrn_orient_matrix_UB_12 -0.0470086000
_diffrn_orient_matrix_UB_13 -0.0019568000
_diffrn_orient_matrix_UB_21 -0.0305318000
_diffrn_orient_matrix_UB_22 -0.0018718000
_diffrn_orient_matrix_UB_23 0.0332848000
_diffrn_orient_matrix_UB_31 -0.0722553000
_diffrn_orient_matrix_UB_32 0.0020929000
_diffrn_orient_matrix_UB_33 -0.0140060000
_diffrn_radiation_monochromator graphite
_diffrn_radiation_type 'Mo K\a'
_diffrn_radiation_wavelength 0.7107
_diffrn_reflns_av_R_equivalents 0.0253
_diffrn_reflns_av_unetI/netI 0.0764
_diffrn_reflns_limit_h_max 11
_diffrn_reflns_limit_h_min -6
_diffrn_reflns_limit_k_max 18
_diffrn_reflns_limit_k_min -10
_diffrn_reflns_limit_l_max 17
_diffrn_reflns_limit_l_min -24
_diffrn_reflns_number 8018
_diffrn_reflns_theta_full 26.37
_diffrn_reflns_theta_max 26.37
_diffrn_reflns_theta_min 2.90
_diffrn_source 'Enhance (Mo) X-ray Source'
_diffrn_source_current n/a
_diffrn_source_voltage n/a
_exptl_absorpt_coefficient_mu 0.156
_exptl_absorpt_correction_T_max 1.00000
_exptl_absorpt_correction_T_min 0.99563
_exptl_absorpt_correction_type multi-scan
_exptl_absorpt_process_details
;
CrysAlisPro, Agilent Technologies,
Version 1.171.35.21 (release 20-01-2012 CrysAlis171 .NET)
(compiled Jan 23 2012,18:06:46)
Empirical absorption correction using spherical harmonics,
 implemented in SCALE3 ABSPACK scaling algorithm.
;
_exptl_crystal_colour colorless
_exptl_crystal_density_diffrn 1.248
_exptl_crystal_density_method 'not measured'
_exptl_crystal_description block
_exptl_crystal_F_000 1064
_exptl_crystal_size_max 0.32
_exptl_crystal_size_mid 0.28
_exptl_crystal_size_min 0.25
_refine_diff_density_max 0.186
_refine_diff_density_min -0.232
_refine_diff_density_rms 0.032
_refine_ls_abs_structure_details 'Flack H D (1983), Acta Cryst. A39, 876-881'
_refine_ls_abs_structure_Flack 0.06(9)
_refine_ls_extinction_method none
_refine_ls_goodness_of_fit_ref 0.931
_refine_ls_hydrogen_treatment constr
_refine_ls_matrix_type full
_refine_ls_number_parameters 331
_refine_ls_number_reflns 5206
_refine_ls_number_restraints 0
_refine_ls_restrained_S_all 0.931
_refine_ls_R_factor_all 0.0925
_refine_ls_R_factor_gt 0.0508
_refine_ls_shift/su_max 0.000
_refine_ls_shift/su_mean 0.000
_refine_ls_structure_factor_coef Fsqd
_refine_ls_weighting_details 'calc w=1/[\s^2^(Fo^2^)+(0.0284P)^2^+0.0000P] where P=(Fo^2^+2Fc^2^)/3'
_refine_ls_weighting_scheme calc
_refine_ls_wR_factor_gt 0.0761
_refine_ls_wR_factor_ref 0.0871
_reflns_number_gt 3261
_reflns_number_total 5206
_reflns_threshold_expression >2sigma(I)
_cod_data_source_file ol303097j_si_004.cif
_cod_data_source_block 120619_s4_wg
_cod_database_code 1508849
_chemical_oxdiff_formula C12H15N2O3S1
_reflns_odcompleteness_completeness 99.68
_reflns_odcompleteness_iscentric 1
_reflns_odcompleteness_theta 26.32

loop_
_space_group_symop_id
_space_group_symop_operation_xyz
1 'x, y, z'
2 '-x+1/2, -y, z+1/2'
3 'x+1/2, -y+1/2, -z'
4 '-x, y+1/2, -z+1/2'

loop_
_atom_site_label
_atom_site_type_symbol
_atom_site_fract_x
_atom_site_fract_y
_atom_site_fract_z
_atom_site_U_iso_or_equiv
_atom_site_adp_type
_atom_site_occupancy
_atom_site_symmetry_multiplicity
_atom_site_calc_flag
_atom_site_refinement_flags
S1 S -0.67387(10) -0.22904(6) -0.03934(5) 0.0792(3) Uani 1 1 d .
O1 O -0.52643(16) -0.37642(11) -0.28516(9) 0.0454(5) Uani 1 1 d .
O2 O -0.2228(2) -0.37254(17) -0.44635(10) 0.0771(7) Uani 1 1 d .
O3 O -0.46292(19) -0.38500(12) -0.41663(9) 0.0513(5) Uani 1 1 d .
N1 N -0.2926(2) -0.36464(13) -0.33507(11) 0.0376(5) Uani 1 1 d .
N2 N -0.4701(2) -0.33399(14) -0.12176(11) 0.0421(6) Uani 1 1 d .
N3 N -0.3573(2) -0.37839(13) -0.15535(11) 0.0398(5) Uani 1 1 d .
C1 C -0.3967(3) -0.36220(15) -0.28150(15) 0.0357(6) Uani 1 1 d .
C2 C -0.3144(3) -0.32974(15) -0.21743(14) 0.0343(6) Uani 1 1 d .
C3 C -0.1550(3) -0.34067(15) -0.23761(15) 0.0372(7) Uani 1 1 d .
C4 C -0.1460(3) -0.35631(16) -0.30726(15) 0.0377(7) Uani 1 1 d .
C5 C -0.0119(3) -0.36589(17) -0.33938(16) 0.0505(8) Uani 1 1 d .
H5 H -0.0060 -0.3750 -0.3862 0.061 Uiso 1 1 calc R
C6 C 0.1135(3) -0.36154(19) -0.29960(19) 0.0580(9) Uani 1 1 d .
H6 H 0.2055 -0.3658 -0.3205 0.070 Uiso 1 1 calc R
C7 C 0.1074(3) -0.35115(18) -0.2304(2) 0.0587(9) Uani 1 1 d .
H7 H 0.1942 -0.3506 -0.2050 0.070 Uiso 1 1 calc R
C8 C -0.0290(3) -0.34137(18) -0.19804(16) 0.0540(8) Uani 1 1 d .
H8 H -0.0348 -0.3355 -0.1509 0.065 Uiso 1 1 calc R
C9 C -0.3810(2) -0.23334(16) -0.20425(13) 0.0360(6) Uani 1 1 d .
H9 H -0.4413 -0.2182 -0.2441 0.043 Uiso 1 1 calc R
C10 C -0.4873(3) -0.25609(17) -0.14661(13) 0.0376(6) Uani 1 1 d .
C11 C -0.6062(3) -0.20290(17) -0.11834(14) 0.0406(7) Uani 1 1 d .
C12 C -0.6896(3) -0.13704(18) -0.14626(16) 0.0510(8) Uani 1 1 d .
H12 H -0.6726 -0.1141 -0.1896 0.061 Uiso 1 1 calc R
C13 C -0.8035(3) -0.1070(2) -0.1037(2) 0.0657(10) Uani 1 1 d .
H13 H -0.8687 -0.0617 -0.1154 0.079 Uiso 1 1 calc R
C14 C -0.8081(3) -0.1504(2) -0.0447(2) 0.0799(11) Uani 1 1 d .
H14 H -0.8766 -0.1390 -0.0104 0.096 Uiso 1 1 calc R
C15 C -0.3640(3) -0.47269(16) -0.15139(14) 0.0390(7) Uani 1 1 d .
C16 C -0.2615(3) -0.52541(17) -0.18428(14) 0.0493(8) Uani 1 1 d .
H16 H -0.1889 -0.4994 -0.2113 0.059 Uiso 1 1 calc R
C17 C -0.2661(3) -0.61665(19) -0.17729(15) 0.0549(8) Uani 1 1 d .
H17 H -0.1955 -0.6512 -0.1993 0.066 Uiso 1 1 calc R
C18 C -0.3717(4) -0.6567(2) -0.13895(17) 0.0638(9) Uani 1 1 d .
H18 H -0.3754 -0.7182 -0.1351 0.077 Uiso 1 1 calc R
C19 C -0.4722(4) -0.6043(2) -0.10618(19) 0.0781(11) Uani 1 1 d .
H19 H -0.5446 -0.6308 -0.0793 0.094 Uiso 1 1 calc R
C20 C -0.4693(3) -0.51381(19) -0.11189(16) 0.0622(9) Uani 1 1 d .
H20 H -0.5391 -0.4798 -0.0888 0.075 Uiso 1 1 calc R
C21 C -0.2766(3) -0.15251(17) -0.19032(16) 0.0477(8) Uani 1 1 d .
C22 C -0.3696(3) -0.06725(18) -0.19088(16) 0.0641(9) Uani 1 1 d .
H22A H -0.4264 -0.0646 -0.2322 0.096 Uiso 1 1 calc R
H22B H -0.3054 -0.0166 -0.1884 0.096 Uiso 1 1 calc R
H22C H -0.4353 -0.0672 -0.1524 0.096 Uiso 1 1 calc R
C23 C -0.1645(3) -0.14112(18) -0.24909(17) 0.0740(11) Uani 1 1 d .
H23A H -0.0895 -0.1861 -0.2457 0.111 Uiso 1 1 calc R
H23B H -0.1195 -0.0835 -0.2461 0.111 Uiso 1 1 calc R
H23C H -0.2149 -0.1467 -0.2920 0.111 Uiso 1 1 calc R
C24 C -0.2018(3) -0.1604(2) -0.12143(17) 0.0704(10) Uani 1 1 d .
H24A H -0.2756 -0.1659 -0.0865 0.106 Uiso 1 1 calc R
H24B H -0.1431 -0.1084 -0.1132 0.106 Uiso 1 1 calc R
H24C H -0.1394 -0.2120 -0.1210 0.106 Uiso 1 1 calc R
C25 C -0.3207(3) -0.37446(18) -0.40526(15) 0.0441(7) Uani 1 1 d .
C26 C -0.5191(3) -0.3975(2) -0.48744(15) 0.0560(8) Uani 1 1 d .
C27 C -0.6835(3) -0.4076(2) -0.47521(16) 0.0846(12) Uani 1 1 d .
H27A H -0.7005 -0.4565 -0.4448 0.127 Uiso 1 1 calc R
H27B H -0.7326 -0.4187 -0.5178 0.127 Uiso 1 1 calc R
H27C H -0.7218 -0.3541 -0.4553 0.127 Uiso 1 1 calc R
C28 C -0.4875(4) -0.3159(2) -0.52949(16) 0.0874(12) Uani 1 1 d .
H28A H -0.5241 -0.2644 -0.5062 0.131 Uiso 1 1 calc R
H28B H -0.5356 -0.3212 -0.5729 0.131 Uiso 1 1 calc R
H28C H -0.3827 -0.3103 -0.5362 0.131 Uiso 1 1 calc R
C29 C -0.4537(4) -0.4810(2) -0.51728(16) 0.0788(11) Uani 1 1 d .
H29A H -0.3489 -0.4736 -0.5228 0.118 Uiso 1 1 calc R
H29B H -0.4981 -0.4925 -0.5609 0.118 Uiso 1 1 calc R
H29C H -0.4726 -0.5300 -0.4872 0.118 Uiso 1 1 calc R

loop_
_atom_site_aniso_label
_atom_site_aniso_U_11
_atom_site_aniso_U_22
_atom_site_aniso_U_33
_atom_site_aniso_U_23
_atom_site_aniso_U_13
_atom_site_aniso_U_12
S1 0.0834(6) 0.0883(6) 0.0658(7) 0.0176(5) 0.0309(6) 0.0134(5)
O1 0.0306(9) 0.0580(12) 0.0476(12) -0.0055(10) 0.0022(10) -0.0069(9)
O2 0.0578(12) 0.130(2) 0.0433(14) -0.0038(14) 0.0168(13) -0.0155(14)
O3 0.0461(10) 0.0757(13) 0.0322(12) 0.0004(10) -0.0029(11) 0.0036(10)
N1 0.0305(10) 0.0490(13) 0.0334(14) -0.0003(11) 0.0063(11) 0.0010(10)
N2 0.0476(12) 0.0428(13) 0.0358(14) -0.0017(11) 0.0049(13) 0.0027(12)
N3 0.0462(12) 0.0365(13) 0.0368(14) 0.0029(11) 0.0050(12) 0.0073(11)
C1 0.0337(13) 0.0309(15) 0.0425(18) 0.0018(14) 0.0018(15) 0.0009(12)
C2 0.0334(13) 0.0370(14) 0.0325(16) 0.0023(13) -0.0003(14) 0.0005(12)
C3 0.0328(13) 0.0315(14) 0.047(2) 0.0038(13) -0.0024(15) 0.0019(12)
C4 0.0305(13) 0.0344(15) 0.0483(19) 0.0067(13) -0.0001(15) 0.0018(13)
C5 0.0402(15) 0.0482(18) 0.063(2) 0.0055(16) 0.0115(17) -0.0006(14)
C6 0.0325(15) 0.053(2) 0.088(3) 0.0068(19) 0.0072(19) 0.0006(15)
C7 0.0327(15) 0.0483(18) 0.095(3) 0.004(2) -0.017(2) 0.0020(14)
C8 0.0440(15) 0.0528(18) 0.065(2) -0.0006(15) -0.0135(18) 0.0035(16)
C9 0.0353(13) 0.0362(14) 0.0364(17) 0.0030(13) -0.0041(14) 0.0029(12)
C10 0.0403(14) 0.0366(15) 0.0360(17) -0.0004(13) -0.0004(14) 0.0008(14)
C11 0.0422(14) 0.0408(16) 0.0390(18) -0.0022(14) 0.0059(15) 0.0003(13)
C12 0.0493(16) 0.0495(18) 0.054(2) -0.0004(16) 0.0019(17) 0.0046(16)
C13 0.0439(17) 0.061(2) 0.092(3) -0.005(2) 0.002(2) 0.0045(16)
C14 0.062(2) 0.080(3) 0.097(3) -0.015(2) 0.038(2) 0.011(2)
C15 0.0470(16) 0.0340(15) 0.0359(17) 0.0028(13) -0.0097(15) 0.0023(14)
C16 0.0646(18) 0.0399(17) 0.043(2) 0.0069(15) 0.0058(17) 0.0045(16)
C17 0.0657(19) 0.0446(18) 0.054(2) 0.0000(16) 0.0010(18) 0.0124(17)
C18 0.082(2) 0.0387(17) 0.071(3) 0.0058(17) -0.006(2) 0.0001(19)
C19 0.081(2) 0.053(2) 0.100(3) 0.018(2) 0.028(3) -0.007(2)
C20 0.0645(19) 0.0448(18) 0.077(3) 0.0089(17) 0.020(2) 0.0025(17)
C21 0.0453(14) 0.0363(16) 0.062(2) -0.0058(15) 0.0042(17) -0.0054(15)
C22 0.0609(18) 0.0377(16) 0.094(3) -0.0014(16) 0.004(2) -0.0066(16)
C23 0.0656(17) 0.0449(18) 0.111(3) 0.0054(18) 0.030(2) -0.0091(16)
C24 0.0614(18) 0.066(2) 0.083(3) -0.016(2) -0.025(2) -0.0092(18)
C25 0.0437(15) 0.0484(17) 0.0401(19) 0.0011(14) 0.0018(17) -0.0007(15)
C26 0.065(2) 0.068(2) 0.0349(18) 0.0008(16) -0.0037(18) 0.0040(18)
C27 0.063(2) 0.131(3) 0.060(2) 0.001(2) -0.020(2) 0.003(2)
C28 0.124(3) 0.088(3) 0.050(2) 0.0190(19) -0.013(3) 0.014(2)
C29 0.098(3) 0.083(3) 0.055(2) -0.0145(19) -0.017(2) 0.015(2)

loop_
_atom_type_symbol
_atom_type_description
_atom_type_scat_dispersion_real
_atom_type_scat_dispersion_imag
_atom_type_scat_source
C C 0.0033 0.0016 'International Tables Vol C Tables 4.2.6.8 and 6.1.1.4'
H H 0.0000 0.0000 'International Tables Vol C Tables 4.2.6.8 and 6.1.1.4'
N N 0.0061 0.0033 'International Tables Vol C Tables 4.2.6.8 and 6.1.1.4'
O O 0.0106 0.0060 'International Tables Vol C Tables 4.2.6.8 and 6.1.1.4'
S S 0.1246 0.1234 'International Tables Vol C Tables 4.2.6.8 and 6.1.1.4'

loop_
_geom_angle_atom_site_label_1
_geom_angle_atom_site_label_2
_geom_angle_atom_site_label_3
_geom_angle
C14 S1 C11 92.20(16)
C25 O3 C26 120.4(2)
C1 N1 C4 109.2(2)
C25 N1 C1 127.7(2)
C25 N1 C4 123.1(2)
C10 N2 N3 110.5(2)
N2 N3 C2 110.27(19)
N2 N3 C15 115.1(2)
C15 N3 C2 123.5(2)
O1 C1 N1 127.2(3)
O1 C1 C2 125.4(3)
N1 C1 C2 107.12(18)
N3 C2 C1 112.94(19)
N3 C2 C3 114.5(2)
N3 C2 C9 102.71(19)
C1 C2 C9 103.89(18)
C3 C2 C1 102.3(2)
C3 C2 C9 120.3(2)
C4 C3 C2 109.5(2)
C8 C3 C2 130.1(3)
C8 C3 C4 120.3(3)
C3 C4 N1 109.5(2)
C5 C4 N1 129.0(3)
C5 C4 C3 121.4(3)
C4 C5 H5 121.3
C4 C5 C6 117.5(3)
C6 C5 H5 121.3
C5 C6 H6 118.8
C7 C6 C5 122.3(3)
C7 C6 H6 118.8
C6 C7 H7 120.0
C6 C7 C8 120.0(3)
C8 C7 H7 120.0
C3 C8 C7 118.3(3)
C3 C8 H8 120.8
C7 C8 H8 120.8
C2 C9 H9 107.0
C10 C9 C2 98.83(19)
C10 C9 H9 107.0
C10 C9 C21 115.2(2)
C21 C9 C2 120.71(18)
C21 C9 H9 107.0
N2 C10 C9 114.4(2)
N2 C10 C11 116.8(2)
C11 C10 C9 128.8(2)
C10 C11 S1 118.9(2)
C12 C11 S1 109.5(2)
C12 C11 C10 131.2(3)
C11 C12 H12 123.1
C11 C12 C13 113.7(3)
C13 C12 H12 123.1
C12 C13 H13 123.7
C14 C13 C12 112.5(3)
C14 C13 H13 123.7
S1 C14 H14 124.0
C13 C14 S1 112.0(3)
C13 C14 H14 124.0
C16 C15 N3 121.3(2)
C20 C15 N3 120.6(3)
C20 C15 C16 118.0(2)
C15 C16 H16 119.8
C15 C16 C17 120.4(3)
C17 C16 H16 119.8
C16 C17 H17 119.4
C18 C17 C16 121.3(3)
C18 C17 H17 119.4
C17 C18 H18 120.9
C17 C18 C19 118.2(3)
C19 C18 H18 120.9
C18 C19 H19 119.2
C18 C19 C20 121.7(3)
C20 C19 H19 119.2
C15 C20 H20 119.7
C19 C20 C15 120.6(3)
C19 C20 H20 119.7
C22 C21 C9 108.7(2)
C22 C21 C23 105.1(2)
C23 C21 C9 110.6(2)
C24 C21 C9 111.3(2)
C24 C21 C22 108.4(2)
C24 C21 C23 112.4(2)
C21 C22 H22A 109.5
C21 C22 H22B 109.5
C21 C22 H22C 109.5
H22A C22 H22B 109.5
H22A C22 H22C 109.5
H22B C22 H22C 109.5
C21 C23 H23A 109.5
C21 C23 H23B 109.5
C21 C23 H23C 109.5
H23A C23 H23B 109.5
H23A C23 H23C 109.5
H23B C23 H23C 109.5
C21 C24 H24A 109.5
C21 C24 H24B 109.5
C21 C24 H24C 109.5
H24A C24 H24B 109.5
H24A C24 H24C 109.5
H24B C24 H24C 109.5
O2 C25 O3 127.7(3)
O2 C25 N1 121.5(2)
O3 C25 N1 110.8(2)
O3 C26 C27 101.5(2)
O3 C26 C28 110.0(2)
O3 C26 C29 109.5(2)
C28 C26 C27 110.8(3)
C28 C26 C29 113.2(3)
C29 C26 C27 111.2(3)
C26 C27 H27A 109.5
C26 C27 H27B 109.5
C26 C27 H27C 109.5
H27A C27 H27B 109.5
H27A C27 H27C 109.5
H27B C27 H27C 109.5
C26 C28 H28A 109.5
C26 C28 H28B 109.5
C26 C28 H28C 109.5
H28A C28 H28B 109.5
H28A C28 H28C 109.5
H28B C28 H28C 109.5
C26 C29 H29A 109.5
C26 C29 H29B 109.5
C26 C29 H29C 109.5
H29A C29 H29B 109.5
H29A C29 H29C 109.5
H29B C29 H29C 109.5

loop_
_geom_bond_atom_site_label_1
_geom_bond_atom_site_label_2
_geom_bond_distance
S1 C11 1.712(3)
S1 C14 1.699(3)
O1 C1 1.194(3)
O2 C25 1.197(3)
O3 C25 1.314(3)
O3 C26 1.491(3)
N1 C1 1.411(3)
N1 C4 1.438(3)
N1 C25 1.408(3)
N2 N3 1.386(3)
N2 C10 1.280(3)
N3 C2 1.473(3)
N3 C15 1.424(3)
C1 C2 1.540(3)
C2 C3 1.503(3)
C2 C9 1.593(3)
C3 C4 1.389(3)
C3 C8 1.378(3)
C4 C5 1.373(3)
C5 H5 0.9300
C5 C6 1.378(4)
C6 H6 0.9300
C6 C7 1.367(4)
C7 H7 0.9300
C7 C8 1.395(4)
C8 H8 0.9300
C9 H9 0.9800
C9 C10 1.523(3)
C9 C21 1.564(3)
C10 C11 1.451(3)
C11 C12 1.361(3)
C12 H12 0.9300
C12 C13 1.400(4)
C13 H13 0.9300
C13 C14 1.330(4)
C14 H14 0.9300
C15 C16 1.380(3)
C15 C20 1.374(4)
C16 H16 0.9300
C16 C17 1.382(3)
C17 H17 0.9300
C17 C18 1.356(4)
C18 H18 0.9300
C18 C19 1.365(4)
C19 H19 0.9300
C19 C20 1.368(3)
C20 H20 0.9300
C21 C22 1.535(4)
C21 C23 1.544(3)
C21 C24 1.516(4)
C22 H22A 0.9600
C22 H22B 0.9600
C22 H22C 0.9600
C23 H23A 0.9600
C23 H23B 0.9600
C23 H23C 0.9600
C24 H24A 0.9600
C24 H24B 0.9600
C24 H24C 0.9600
C26 C27 1.513(4)
C26 C28 1.507(4)
C26 C29 1.507(4)
C27 H27A 0.9600
C27 H27B 0.9600
C27 H27C 0.9600
C28 H28A 0.9600
C28 H28B 0.9600
C28 H28C 0.9600
C29 H29A 0.9600
C29 H29B 0.9600
C29 H29C 0.9600
